data_1512819
loop_
_publ_author_name
'Linsheng Feng'
'Zhichao Chen'
'Matthias Zeller'
'Rudy L. Luck'

_publ_section_title
;
 Polymorphs or solvates? Coordination of 3,5-dihydroxybenzoate to copper
 and zinc metal centers
;
_journal_name_full
;
Inorganica Chimica Acta
;
_journal_page_first 729
_journal_page_last 740
_journal_paper_doi 10.1016/j.ica.2012.09.036
_journal_volume 394
_journal_year 2013
_chemical_compound_source 'synthesis as described'
_chemical_formula_moiety 'C48 H40 Cu2 N4 O16, 2(C4 H8 O2), 2(C H2 Cl2)'
_chemical_formula_sum 'C58 H60 Cl4 Cu2 N4 O20'
_chemical_formula_weight 1401.98
_space_group_IT_number 15
_symmetry_cell_setting monoclinic
_symmetry_Int_Tables_number 15
_symmetry_space_group_name_Hall '-C 2yc'
_symmetry_space_group_name_H-M 'C 1 2/c 1'
_atom_sites_solution_hydrogens geom
_atom_sites_solution_primary direct
_atom_sites_solution_secondary difmap
_cell_angle_alpha 90
_cell_angle_beta 98.39(3)
_cell_angle_gamma 90
_cell_formula_units_Z 4
_cell_length_a 23.893(7)
_cell_length_b 15.673(6)
_cell_length_c 17.237(6)
_cell_measurement_reflns_used 25
_cell_measurement_temperature 294(2)
_cell_measurement_theta_max 15
_cell_measurement_theta_min 10
_cell_measurement_wavelength 0.71073
_cell_volume 6386(4)
_computing_cell_refinement 'CAD4 Express (Enraf Nonius, 1994)'
_computing_data_collection 'CAD4 Express (Enraf Nonius, 1994)'
_computing_data_reduction 'XCAD4 (Harms & Wocadlo, 1995)'
_computing_molecular_graphics 'Ortep-3 for Windows (Farrugia, 1997)'
_computing_publication_material 'WinGX publication routines (Farrugia, 1999)'
_computing_structure_refinement 'SHELXL-97 (Sheldrick, 2008)'
_computing_structure_solution 'SIR97 (Giacovazzo et al, 1997)'
_diffrn_ambient_temperature 294(2)
_diffrn_detector 'scintillation LiI'
_diffrn_detector_dtime 1.195
_diffrn_measured_fraction_theta_full 0.999
_diffrn_measured_fraction_theta_max 0.999
_diffrn_measurement_device '\k-geometry diffractometer'
_diffrn_measurement_device_type 'Enraf Nonius TurboCAD4'
_diffrn_measurement_method 'non-profiled \w scans'
_diffrn_orient_matrix_type
;
  x-axis points to radiation source
  the matrix is specified in reciprocal space
;
_diffrn_orient_matrix_UB_11 -0.024281
_diffrn_orient_matrix_UB_12 -0.044273
_diffrn_orient_matrix_UB_13 -0.030072
_diffrn_orient_matrix_UB_21 0.025938
_diffrn_orient_matrix_UB_22 -0.000809
_diffrn_orient_matrix_UB_23 -0.040576
_diffrn_orient_matrix_UB_31 0.022967
_diffrn_orient_matrix_UB_32 -0.045936
_diffrn_orient_matrix_UB_33 0.0298
_diffrn_radiation_monochromator graphite
_diffrn_radiation_probe x-ray
_diffrn_radiation_type MoK\a
_diffrn_radiation_wavelength 0.71069
_diffrn_reflns_av_R_equivalents 0.0213
_diffrn_reflns_av_unetI/netI 0.0473
_diffrn_reflns_limit_h_max 28
_diffrn_reflns_limit_h_min 0
_diffrn_reflns_limit_k_max 18
_diffrn_reflns_limit_k_min 0
_diffrn_reflns_limit_l_max 20
_diffrn_reflns_limit_l_min -20
_diffrn_reflns_number 5759
_diffrn_reflns_theta_full 24.98
_diffrn_reflns_theta_max 24.98
_diffrn_reflns_theta_min 1.56
_diffrn_source 'Enraf Nonius FR590'
_diffrn_standards_decay_% 2
_diffrn_standards_interval_time 166
_diffrn_standards_number 3
_exptl_absorpt_coefficient_mu 0.909
_exptl_absorpt_correction_T_max 0.9982
_exptl_absorpt_correction_T_min 0.9522
_exptl_absorpt_correction_type psi-scan
_exptl_absorpt_process_details
;
North A.C.T., Phillips D.C. & Mathews F.S. (1968) Acta. Cryst. A24, 351
        Number of psi-scan sets used was   9
        Theta correction was applied.
        Averaged transmission function was used.
        No Fourier smoothing was applied.
;
_exptl_crystal_colour blue
_exptl_crystal_density_diffrn 1.458
_exptl_crystal_density_method 'not measured'
_exptl_crystal_description block
_exptl_crystal_F_000 2888
_exptl_crystal_size_max 0.33
_exptl_crystal_size_mid 0.28
_exptl_crystal_size_min 0.25
_refine_diff_density_max 0.326
_refine_diff_density_min -0.319
_refine_diff_density_rms 0.054
_refine_ls_extinction_method none
_refine_ls_goodness_of_fit_ref 1.06
_refine_ls_hydrogen_treatment constr
_refine_ls_matrix_type full
_refine_ls_number_parameters 434
_refine_ls_number_reflns 5613
_refine_ls_number_restraints 0
_refine_ls_restrained_S_all 1.06
_refine_ls_R_factor_all 0.0846
_refine_ls_R_factor_gt 0.042
_refine_ls_shift/su_max 0.001
_refine_ls_shift/su_mean 0
_refine_ls_structure_factor_coef Fsqd
_refine_ls_weighting_details 'calc w=1/[\s^2^(Fo^2^)+(0.0319P)^2^+12.2234P] where P=(Fo^2^+2Fc^2^)/3'
_refine_ls_weighting_scheme calc
_refine_ls_wR_factor_gt 0.0877
_refine_ls_wR_factor_ref 0.1024
_reflns_number_gt 3930
_reflns_number_total 5613
_reflns_threshold_expression >2\s(I)
_cod_data_source_file ICA-2013-394-729-740-1.cif
_cod_data_source_block lfg1py
_cod_original_sg_symbol_H-M 'C 2/c'
_cod_database_code 1512819

loop_
_symmetry_equiv_pos_as_xyz
'x, y, z'
'-x, y, -z+1/2'
'x+1/2, y+1/2, z'
'-x+1/2, y+1/2, -z+1/2'
'-x, -y, -z'
'x, -y, z-1/2'
'-x+1/2, -y+1/2, -z'
'x+1/2, -y+1/2, z-1/2'

loop_
_atom_site_label
_atom_site_type_symbol
_atom_site_fract_x
_atom_site_fract_y
_atom_site_fract_z
_atom_site_U_iso_or_equiv
_atom_site_adp_type
_atom_site_occupancy
_atom_site_symmetry_multiplicity
_atom_site_calc_flag
_atom_site_refinement_flags
_atom_site_disorder_assembly
_atom_site_disorder_group
Cu1 Cu 0.25 0.25 1 0.03577(16) Uani 1 2 d S . .
Cu2 Cu 0.5 0.31138(4) 0.75 0.03523(16) Uani 1 2 d S . .
N1 N 0.25260(10) 0.34605(18) 1.07937(15) 0.0368(6) Uani 1 1 d . . .
N2 N 0.5 0.4405(3) 0.75 0.0422(10) Uani 1 2 d S . .
N3 N 0.5 0.1832(3) 0.75 0.0422(10) Uani 1 2 d S . .
O1 O 0.51351(8) 0.30635(19) 0.90437(13) 0.0517(7) Uani 1 1 d . . .
H10 H 0.5475 0.3005 0.9032 0.078 Uiso 1 1 calc R . .
O2 O 0.82850(8) 0.2737(2) 0.86465(14) 0.0624(8) Uani 1 1 d . . .
H20 H 0.8198 0.2475 0.9022 0.094 Uiso 1 1 calc R . .
O3 O 0.56324(9) 0.1800(2) 1.15961(15) 0.0757(10) Uani 1 1 d . . .
H30 H 0.5953 0.1898 1.1503 0.113 Uiso 1 1 calc R . .
O4 O 0.58149(8) 0.31316(16) 0.74639(12) 0.0411(6) Uani 1 1 d . . .
O5 O 0.35392(9) 0.15212(18) 1.09560(15) 0.0552(7) Uani 1 1 d . . .
O6 O 0.33151(8) 0.25437(16) 1.00668(13) 0.0446(6) Uani 1 1 d . . .
O7 O 0.74857(8) 0.36258(16) 0.61089(12) 0.0412(6) Uani 1 1 d . . .
H70 H 0.7822 0.3614 0.6059 0.062 Uiso 1 1 calc R . .
O8 O 0.61645(9) 0.2934(2) 0.87119(13) 0.0622(8) Uani 1 1 d . . .
C1 C 0.29596(16) 0.4002(3) 1.0908(2) 0.0562(10) Uani 1 1 d . . .
H1 H 0.3246 0.3949 1.06 0.067 Uiso 1 1 calc R . .
C2 C 0.2999(2) 0.4631(3) 1.1461(3) 0.0738(13) Uani 1 1 d . . .
H2 H 0.3308 0.4999 1.1523 0.089 Uiso 1 1 calc R . .
C3 C 0.2588(2) 0.4718(3) 1.1919(3) 0.0779(14) Uani 1 1 d . . .
H3 H 0.261 0.5145 1.2297 0.094 Uiso 1 1 calc R . .
C4 C 0.2141(2) 0.4168(3) 1.1815(2) 0.0717(13) Uani 1 1 d . . .
H4 H 0.1855 0.4209 1.2125 0.086 Uiso 1 1 calc R . .
C5 C 0.21202(15) 0.3552(2) 1.1244(2) 0.0488(9) Uani 1 1 d . . .
H5 H 0.1811 0.3184 1.1168 0.059 Uiso 1 1 calc R . .
C6 C 0.47259(17) 0.4842(3) 0.6903(2) 0.0595(11) Uani 1 1 d . . .
H6 H 0.4529 0.4543 0.6484 0.071 Uiso 1 1 calc R . .
C7 C 0.4721(2) 0.5720(3) 0.6879(3) 0.0771(13) Uani 1 1 d . . .
H7 H 0.453 0.6006 0.6447 0.092 Uiso 1 1 calc R . .
C8 C 0.5 0.6166(4) 0.75 0.0795(19) Uani 1 2 d S . .
H8 H 0.5 0.676 0.75 0.095 Uiso 1 2 calc SR . .
C9 C 0.53080(17) 0.1390(3) 0.7050(2) 0.0653(11) Uani 1 1 d . . .
H9 H 0.5526 0.1687 0.6735 0.078 Uiso 1 1 calc R . .
C10 C 0.5314(2) 0.0508(4) 0.7035(3) 0.0955(17) Uani 1 1 d . . .
H10A H 0.553 0.0218 0.6712 0.115 Uiso 1 1 calc R . .
C11 C 0.5 0.0069(5) 0.75 0.111(3) Uani 1 2 d S . .
H11 H 0.5 -0.0524 0.75 0.133 Uiso 1 2 calc SR . .
C12 C 0.62212(11) 0.3042(2) 0.80144(18) 0.0350(8) Uani 1 1 d . . .
C13 C 0.68054(11) 0.3075(2) 0.77918(17) 0.0311(7) Uani 1 1 d . . .
C14 C 0.68831(11) 0.3335(2) 0.70487(17) 0.0312(7) Uani 1 1 d . . .
H14 H 0.6572 0.3479 0.6682 0.037 Uiso 1 1 calc R . .
C15 C 0.74245(12) 0.3380(2) 0.68491(17) 0.0318(7) Uani 1 1 d . . .
C16 C 0.78870(12) 0.3176(2) 0.73979(18) 0.0371(8) Uani 1 1 d . . .
H16 H 0.8251 0.3212 0.7267 0.044 Uiso 1 1 calc R . .
C17 C 0.78077(12) 0.2923(2) 0.81337(18) 0.0398(8) Uani 1 1 d . . .
C18 C 0.72703(12) 0.2866(2) 0.83446(18) 0.0401(8) Uani 1 1 d . . .
H18 H 0.7221 0.2691 0.8846 0.048 Uiso 1 1 calc R . .
C19 C 0.36644(12) 0.2079(2) 1.05040(19) 0.0370(8) Uani 1 1 d . . .
C20 C 0.42769(11) 0.2225(2) 1.04366(18) 0.0333(7) Uani 1 1 d . . .
C21 C 0.44283(12) 0.2614(2) 0.97789(18) 0.0354(8) Uani 1 1 d . . .
H21 H 0.4152 0.2815 0.9385 0.042 Uiso 1 1 calc R . .
C22 C 0.49983(12) 0.2701(2) 0.97144(18) 0.0357(8) Uani 1 1 d . . .
C23 C 0.54057(12) 0.2427(2) 1.03119(19) 0.0422(9) Uani 1 1 d . . .
H23 H 0.5787 0.2486 1.0268 0.051 Uiso 1 1 calc R . .
C24 C 0.52460(12) 0.2065(3) 1.09775(19) 0.0443(9) Uani 1 1 d . . .
C25 C 0.46819(12) 0.1947(2) 1.10402(19) 0.0426(9) Uani 1 1 d . . .
H25 H 0.4576 0.1686 1.1481 0.051 Uiso 1 1 calc R . .
Cl1 Cl 0.6380(7) 0.0367(7) 1.0279(4) 0.269(8) Uani 0.542(14) 1 d P A 1
C100 C 0.6123(7) 0.0403(11) 0.9310(13) 0.109(6) Uani 0.542(14) 1 d P A 1
H10B H 0.6023 -0.017 0.9128 0.13 Uiso 0.542(14) 1 calc PR A 1
H10C H 0.5781 0.0745 0.9237 0.13 Uiso 0.542(14) 1 calc PR A 1
Cl2 Cl 0.6555(4) 0.0788(7) 0.8798(8) 0.270(6) Uani 0.542(14) 1 d P A 1
Cl3 Cl 0.6750(4) 0.0818(8) 0.9676(13) 0.300(9) Uani 0.458(14) 1 d P A 2
C200 C 0.605(2) 0.078(3) 0.924(3) 0.26(3) Uani 0.458(14) 1 d P A 2
H20A H 0.5999 0.0486 0.8746 0.31 Uiso 0.458(14) 1 calc PR A 2
H20B H 0.5881 0.1349 0.9176 0.31 Uiso 0.458(14) 1 calc PR A 2
Cl4 Cl 0.5766(7) 0.0164(5) 1.0026(8) 0.220(7) Uani 0.458(14) 1 d P A 2
O1A O 0.87739(16) 0.0430(3) 1.0098(2) 0.1023(12) Uani 1 1 d . . .
C2A C 0.8261(2) 0.0796(3) 0.9751(3) 0.0801(14) Uani 1 1 d . . .
H2A H 0.7945 0.0554 0.9983 0.096 Uiso 1 1 calc R . .
O2A O 0.82750(12) 0.1693(2) 0.98453(15) 0.0669(8) Uani 1 1 d . . .
H2A1 H 0.8384 0.1811 1.0306 0.1 Uiso 1 1 calc R . .
C3A C 0.8205(2) 0.0572(4) 0.8905(3) 0.0985(18) Uani 1 1 d . . .
H3A1 H 0.7988 0.1001 0.8586 0.118 Uiso 1 1 calc R . .
H3A2 H 0.8022 0.0023 0.8805 0.118 Uiso 1 1 calc R . .
C4A C 0.8799(3) 0.0542(4) 0.8733(3) 0.1054(19) Uani 1 1 d . . .
H4A1 H 0.8928 0.1101 0.8595 0.127 Uiso 1 1 calc R . .
H4A2 H 0.8837 0.0145 0.8312 0.127 Uiso 1 1 calc R . .
C5A C 0.9127(2) 0.0230(4) 0.9520(4) 0.111(2) Uani 1 1 d . . .
H5A1 H 0.9195 -0.0379 0.9505 0.134 Uiso 1 1 calc R . .
H5A2 H 0.9488 0.0521 0.9635 0.134 Uiso 1 1 calc R . .

loop_
_atom_site_aniso_label
_atom_site_aniso_U_11
_atom_site_aniso_U_22
_atom_site_aniso_U_33
_atom_site_aniso_U_23
_atom_site_aniso_U_13
_atom_site_aniso_U_12
Cu1 0.0141(2) 0.0530(4) 0.0399(3) -0.0090(3) 0.0030(2) 0.0002(2)
Cu2 0.0131(2) 0.0521(4) 0.0399(3) 0 0.0018(2) 0
N1 0.0333(14) 0.0428(17) 0.0340(15) -0.0007(13) 0.0040(12) -0.0009(13)
N2 0.0274(19) 0.053(3) 0.047(2) 0 0.0063(18) 0
N3 0.033(2) 0.048(3) 0.044(2) 0 0.0017(18) 0
O1 0.0212(11) 0.095(2) 0.0381(13) 0.0223(14) 0.0025(10) -0.0039(13)
O2 0.0168(11) 0.119(3) 0.0495(15) 0.0320(16) -0.0015(10) 0.0014(13)
O3 0.0238(12) 0.142(3) 0.0577(17) 0.0479(18) -0.0049(12) -0.0041(16)
O4 0.0136(10) 0.0704(17) 0.0386(13) 0.0054(12) 0.0019(9) 0.0005(10)
O5 0.0265(12) 0.087(2) 0.0552(16) 0.0118(15) 0.0156(11) -0.0059(12)
O6 0.0160(10) 0.0644(16) 0.0529(14) -0.0022(13) 0.0037(10) 0.0005(11)
O7 0.0244(10) 0.0677(17) 0.0332(12) 0.0043(12) 0.0099(9) 0.0027(11)
O8 0.0219(11) 0.132(3) 0.0342(14) 0.0032(15) 0.0092(10) -0.0028(14)
C1 0.051(2) 0.058(3) 0.060(2) -0.008(2) 0.0081(19) -0.009(2)
C2 0.076(3) 0.061(3) 0.081(3) -0.020(3) 0.001(3) -0.020(2)
C3 0.104(4) 0.063(3) 0.065(3) -0.023(2) 0.004(3) 0.001(3)
C4 0.085(3) 0.076(3) 0.058(3) -0.015(2) 0.026(2) 0.012(3)
C5 0.051(2) 0.050(2) 0.047(2) -0.0035(19) 0.0123(18) -0.0001(18)
C6 0.061(2) 0.062(3) 0.054(2) 0.001(2) -0.0014(19) 0.005(2)
C7 0.088(3) 0.066(3) 0.073(3) 0.011(3) -0.002(3) 0.014(3)
C8 0.101(5) 0.054(4) 0.086(5) 0 0.022(4) 0
C9 0.065(3) 0.072(3) 0.059(3) -0.007(2) 0.009(2) 0.010(2)
C10 0.116(5) 0.072(4) 0.094(4) -0.017(3) 0.002(3) 0.027(3)
C11 0.159(9) 0.059(5) 0.102(7) 0 -0.020(6) 0
C12 0.0183(14) 0.053(2) 0.0340(18) -0.0013(16) 0.0051(13) -0.0010(14)
C13 0.0154(13) 0.046(2) 0.0320(16) -0.0033(15) 0.0029(12) -0.0020(13)
C14 0.0180(14) 0.043(2) 0.0311(17) -0.0013(14) 0.0006(12) 0.0035(13)
C15 0.0245(15) 0.0419(19) 0.0300(17) -0.0020(15) 0.0077(13) 0.0003(14)
C16 0.0163(14) 0.056(2) 0.0400(19) 0.0044(17) 0.0073(13) 0.0014(14)
C17 0.0179(14) 0.064(2) 0.0361(18) 0.0067(17) -0.0016(13) 0.0025(15)
C18 0.0215(15) 0.069(2) 0.0301(17) 0.0072(17) 0.0044(13) -0.0026(16)
C19 0.0193(15) 0.059(2) 0.0341(18) -0.0124(17) 0.0074(14) -0.0051(16)
C20 0.0154(14) 0.046(2) 0.0388(18) -0.0047(15) 0.0042(13) -0.0021(13)
C21 0.0182(14) 0.052(2) 0.0344(17) 0.0018(16) -0.0019(12) 0.0031(14)
C22 0.0225(14) 0.053(2) 0.0313(17) 0.0031(15) 0.0034(13) -0.0001(14)
C23 0.0146(14) 0.069(3) 0.0431(19) 0.0097(19) 0.0038(13) -0.0034(15)
C24 0.0181(14) 0.072(3) 0.0410(19) 0.0116(19) -0.0028(13) -0.0010(16)
C25 0.0236(15) 0.065(2) 0.0396(19) 0.0137(18) 0.0056(14) -0.0056(16)
Cl1 0.38(2) 0.258(10) 0.138(5) -0.043(5) -0.071(7) 0.114(12)
C100 0.093(10) 0.087(10) 0.140(14) -0.016(10) -0.004(9) 0.039(9)
Cl2 0.243(8) 0.253(9) 0.304(12) 0.142(8) 0.007(8) -0.076(7)
Cl3 0.159(7) 0.321(13) 0.41(3) -0.010(14) 0.002(10) -0.019(7)
C200 0.25(3) 0.32(5) 0.17(3) -0.15(4) -0.07(2) 0.23(4)
Cl4 0.318(15) 0.158(6) 0.203(10) -0.045(5) 0.103(10) -0.004(6)
O1A 0.093(3) 0.110(3) 0.100(3) 0.028(2) -0.001(2) 0.005(2)
C2A 0.066(3) 0.084(4) 0.089(4) 0.022(3) 0.006(3) -0.022(3)
O2A 0.0611(17) 0.096(3) 0.0424(15) 0.0091(15) 0.0020(13) -0.0098(16)
C3A 0.114(5) 0.086(4) 0.088(4) -0.015(3) -0.010(3) -0.033(3)
C4A 0.113(5) 0.107(5) 0.098(4) -0.033(4) 0.023(4) -0.029(4)
C5A 0.089(4) 0.111(5) 0.138(6) -0.028(4) 0.031(4) -0.002(4)

loop_
_atom_type_symbol
_atom_type_description
_atom_type_scat_dispersion_real
_atom_type_scat_dispersion_imag
_atom_type_scat_source
C C 0.0033 0.0016 'International Tables Vol C Tables 4.2.6.8 and 6.1.1.4'
H H 0 0 'International Tables Vol C Tables 4.2.6.8 and 6.1.1.4'
N N 0.0061 0.0033 'International Tables Vol C Tables 4.2.6.8 and 6.1.1.4'
O O 0.0106 0.006 'International Tables Vol C Tables 4.2.6.8 and 6.1.1.4'
Cu Cu 0.3201 1.2651 'International Tables Vol C Tables 4.2.6.8 and 6.1.1.4'
Cl Cl 0.1484 0.1585 'International Tables Vol C Tables 4.2.6.8 and 6.1.1.4'

loop_
_geom_angle_atom_site_label_1
_geom_angle_atom_site_label_2
_geom_angle_atom_site_label_3
_geom_angle
_geom_angle_site_symmetry_1
_geom_angle_site_symmetry_3
O6 Cu1 O6 180.00(14) 7_557 .
O6 Cu1 N1 90.12(10) 7_557 7_557
O6 Cu1 N1 89.88(10) . 7_557
O6 Cu1 N1 89.88(10) 7_557 .
O6 Cu1 N1 90.12(10) . .
N1 Cu1 N1 180.0000(10) 7_557 .
O4 Cu2 O4 178.37(15) 2_656 .
O4 Cu2 N3 90.82(7) 2_656 .
O4 Cu2 N3 90.82(7) . .
O4 Cu2 N2 89.18(7) 2_656 .
O4 Cu2 N2 89.18(7) . .
N3 Cu2 N2 180.0000(10) . .
C1 N1 C5 117.4(3) . .
C1 N1 Cu1 121.3(2) . .
C5 N1 Cu1 121.2(2) . .
C6 N2 C6 117.8(5) 2_656 .
C6 N2 Cu2 121.1(2) 2_656 .
C6 N2 Cu2 121.1(2) . .
C9 N3 C9 117.7(5) 2_656 .
C9 N3 Cu2 121.1(3) 2_656 .
C9 N3 Cu2 121.1(3) . .
C22 O1 H10 109.5 . .
C17 O2 H20 109.5 . .
C24 O3 H30 109.5 . .
C12 O4 Cu2 129.3(2) . .
C19 O6 Cu1 125.7(2) . .
C15 O7 H70 109.5 . .
N1 C1 C2 122.5(4) . .
N1 C1 H1 118.7 . .
C2 C1 H1 118.7 . .
C3 C2 C1 119.8(4) . .
C3 C2 H2 120.1 . .
C1 C2 H2 120.1 . .
C2 C3 C4 118.7(4) . .
C2 C3 H3 120.6 . .
C4 C3 H3 120.6 . .
C3 C4 C5 119.0(4) . .
C3 C4 H4 120.5 . .
C5 C4 H4 120.5 . .
N1 C5 C4 122.5(4) . .
N1 C5 H5 118.7 . .
C4 C5 H5 118.7 . .
N2 C6 C7 122.8(4) . .
N2 C6 H6 118.6 . .
C7 C6 H6 118.6 . .
C8 C7 C6 119.1(5) . .
C8 C7 H7 120.5 . .
C6 C7 H7 120.5 . .
C7 C8 C7 118.5(6) . 2_656
C7 C8 H8 120.7 . .
C7 C8 H8 120.7 2_656 .
N3 C9 C10 122.4(5) . .
N3 C9 H9 118.8 . .
C10 C9 H9 118.8 . .
C11 C10 C9 119.1(6) . .
C11 C10 H10A 120.5 . .
C9 C10 H10A 120.5 . .
C10 C11 C10 119.3(8) 2_656 .
C10 C11 H11 120.3 2_656 .
C10 C11 H11 120.3 . .
O8 C12 O4 124.2(3) . .
O8 C12 C13 119.3(3) . .
O4 C12 C13 116.5(3) . .
C14 C13 C18 120.1(3) . .
C14 C13 C12 120.2(3) . .
C18 C13 C12 119.7(3) . .
C13 C14 C15 120.1(3) . .
C13 C14 H14 120 . .
C15 C14 H14 120 . .
O7 C15 C16 121.5(3) . .
O7 C15 C14 118.6(3) . .
C16 C15 C14 120.0(3) . .
C17 C16 C15 119.7(3) . .
C17 C16 H16 120.1 . .
C15 C16 H16 120.1 . .
C16 C17 O2 116.4(3) . .
C16 C17 C18 121.4(3) . .
O2 C17 C18 122.2(3) . .
C17 C18 C13 118.8(3) . .
C17 C18 H18 120.6 . .
C13 C18 H18 120.6 . .
O5 C19 O6 125.5(3) . .
O5 C19 C20 119.0(3) . .
O6 C19 C20 115.5(3) . .
C21 C20 C25 121.2(3) . .
C21 C20 C19 120.4(3) . .
C25 C20 C19 118.5(3) . .
C20 C21 C22 119.1(3) . .
C20 C21 H21 120.5 . .
C22 C21 H21 120.5 . .
O1 C22 C23 122.0(3) . .
O1 C22 C21 117.8(3) . .
C23 C22 C21 120.2(3) . .
C22 C23 C24 119.8(3) . .
C22 C23 H23 120.1 . .
C24 C23 H23 120.1 . .
O3 C24 C25 117.0(3) . .
O3 C24 C23 122.3(3) . .
C25 C24 C23 120.7(3) . .
C24 C25 C20 118.9(3) . .
C24 C25 H25 120.5 . .
C20 C25 H25 120.5 . .
Cl2 C100 Cl1 113.1(12) . .
Cl2 C100 H10B 109 . .
Cl1 C100 H10B 109 . .
Cl2 C100 H10C 109 . .
Cl1 C100 H10C 109 . .
H10B C100 H10C 107.8 . .
Cl3 C200 Cl4 98(2) . .
Cl3 C200 H20A 112.2 . .
Cl4 C200 H20A 112.2 . .
Cl3 C200 H20B 112.2 . .
Cl4 C200 H20B 112.2 . .
H20A C200 H20B 109.8 . .
C2A O1A C5A 111.0(4) . .
O1A C2A O2A 110.6(4) . .
O1A C2A C3A 105.6(5) . .
O2A C2A C3A 110.2(4) . .
O1A C2A H2A 110.1 . .
O2A C2A H2A 110.1 . .
C3A C2A H2A 110.1 . .
C2A O2A H2A1 109.5 . .
C2A C3A C4A 104.5(4) . .
C2A C3A H3A1 110.9 . .
C4A C3A H3A1 110.9 . .
C2A C3A H3A2 110.9 . .
C4A C3A H3A2 110.9 . .
H3A1 C3A H3A2 108.9 . .
C3A C4A C5A 102.2(5) . .
C3A C4A H4A1 111.3 . .
C5A C4A H4A1 111.3 . .
C3A C4A H4A2 111.3 . .
C5A C4A H4A2 111.3 . .
H4A1 C4A H4A2 109.2 . .
O1A C5A C4A 105.5(5) . .
O1A C5A H5A1 110.6 . .
C4A C5A H5A1 110.6 . .
O1A C5A H5A2 110.6 . .
C4A C5A H5A2 110.6 . .
H5A1 C5A H5A2 108.8 . .

loop_
_geom_bond_atom_site_label_1
_geom_bond_atom_site_label_2
_geom_bond_distance
_geom_bond_site_symmetry_2
Cu1 O6 1.935(2) 7_557
Cu1 O6 1.935(2) .
Cu1 N1 2.029(3) 7_557
Cu1 N1 2.029(3) .
Cu2 O4 1.9573(19) 2_656
Cu2 O4 1.9573(19) .
Cu2 N3 2.010(4) .
Cu2 N2 2.023(4) .
N1 C1 1.332(4) .
N1 C5 1.335(4) .
N2 C6 1.327(4) 2_656
N2 C6 1.327(4) .
N3 C9 1.338(4) 2_656
N3 C9 1.338(4) .
O1 C22 1.370(4) .
O1 H10 0.82 .
O2 C17 1.368(3) .
O2 H20 0.82 .
O3 C24 1.369(4) .
O3 H30 0.82 .
O4 C12 1.262(3) .
O5 C19 1.236(4) .
O6 C19 1.270(4) .
O7 C15 1.361(3) .
O7 H70 0.82 .
O8 C12 1.241(4) .
C1 C2 1.366(5) .
C1 H1 0.93 .
C2 C3 1.353(6) .
C2 H2 0.93 .
C3 C4 1.365(6) .
C3 H3 0.93 .
C4 C5 1.374(5) .
C4 H4 0.93 .
C5 H5 0.93 .
C6 C7 1.377(6) .
C6 H6 0.93 .
C7 C8 1.368(5) .
C7 H7 0.93 .
C8 C7 1.368(5) 2_656
C8 H8 0.93 .
C9 C10 1.383(7) .
C9 H9 0.93 .
C10 C11 1.361(6) .
C10 H10A 0.93 .
C11 C10 1.361(6) 2_656
C11 H11 0.93 .
C12 C13 1.502(4) .
C13 C14 1.382(4) .
C13 C18 1.393(4) .
C14 C15 1.388(4) .
C14 H14 0.93 .
C15 C16 1.383(4) .
C16 C17 1.368(4) .
C16 H16 0.93 .
C17 C18 1.387(4) .
C18 H18 0.93 .
C19 C20 1.502(4) .
C20 C21 1.381(4) .
C20 C25 1.383(4) .
C21 C22 1.389(4) .
C21 H21 0.93 .
C22 C23 1.378(4) .
C23 C24 1.383(4) .
C23 H23 0.93 .
C24 C25 1.380(4) .
C25 H25 0.93 .
Cl1 C100 1.69(2) .
C100 Cl2 1.57(2) .
C100 H10B 0.97 .
C100 H10C 0.97 .
Cl3 C200 1.74(4) .
C200 Cl4 1.87(7) .
C200 H20A 0.97 .
C200 H20B 0.97 .
O1A C2A 1.405(5) .
O1A C5A 1.431(6) .
C2A O2A 1.415(6) .
C2A C3A 1.488(7) .
C2A H2A 0.98 .
O2A H2A1 0.82 .
C3A C4A 1.492(7) .
C3A H3A1 0.97 .
C3A H3A2 0.97 .
C4A C5A 1.544(8) .
C4A H4A1 0.97 .
C4A H4A2 0.97 .
C5A H5A1 0.97 .
C5A H5A2 0.97 .
